data_7208745
loop_
_publ_author_name
'Park, Sunhong'
'Lee, Seul-Gi'
'Jung, Jong Hwa'
'Ikeda, Mari'
'Habata, Yoichi'
'Lee, Shim Sun'

_publ_section_title
;
 Macrocycles incorporating isomeric arms: synthesis and crystal structures
 of ligands and their mono-, di- and polynuclear supramolecular complexes
;
_journal_issue 20
_journal_name_full CrystEngComm
_journal_page_first 6515
_journal_paper_doi 10.1039/c2ce25708d
_journal_volume 14
_journal_year 2012
_chemical_formula_sum 'C19 H24 Cl2 N2 O9 Pb S2'
_chemical_formula_weight 766.61
_chemical_name_systematic
;
?
;
_space_group_IT_number 14
_symmetry_cell_setting monoclinic
_symmetry_space_group_name_Hall '-P 2yn'
_symmetry_space_group_name_H-M 'P 1 21/n 1'
_atom_sites_solution_hydrogens geom
_atom_sites_solution_primary direct
_atom_sites_solution_secondary difmap
_audit_creation_method SHELXTL
_cell_angle_alpha 90.00
_cell_angle_beta 117.185(3)
_cell_angle_gamma 90.00
_cell_formula_units_Z 4
_cell_length_a 16.5333(12)
_cell_length_b 10.1786(7)
_cell_length_c 16.9387(12)
_cell_measurement_reflns_used 9577
_cell_measurement_temperature 173(2)
_cell_measurement_theta_max 32.89
_cell_measurement_theta_min 2.34
_cell_volume 2535.7(3)
_computing_cell_refinement 'Bruker SAINT'
_computing_data_collection 'Bruker APEX2'
_computing_data_reduction 'Bruker SAINT'
_computing_molecular_graphics 'Bruker SHELXTL'
_computing_publication_material 'Bruker SHELXTL'
_computing_structure_refinement 'SHELXL-97 (Sheldrick, 1997)'
_computing_structure_solution 'SHELXS-97 (Sheldrick, 1990)'
_diffrn_ambient_temperature 173(2)
_diffrn_measured_fraction_theta_full 0.998
_diffrn_measured_fraction_theta_max 0.998
_diffrn_measurement_device_type 'Bruker APEX-II CCD'
_diffrn_measurement_method '\f and \w scans'
_diffrn_radiation_monochromator graphite
_diffrn_radiation_source 'fine-focus sealed tube'
_diffrn_radiation_type MoK\a
_diffrn_radiation_wavelength 0.71073
_diffrn_reflns_av_R_equivalents 0.0514
_diffrn_reflns_av_sigmaI/netI 0.0269
_diffrn_reflns_limit_h_max 20
_diffrn_reflns_limit_h_min -20
_diffrn_reflns_limit_k_max 12
_diffrn_reflns_limit_k_min -12
_diffrn_reflns_limit_l_max 21
_diffrn_reflns_limit_l_min -21
_diffrn_reflns_number 44906
_diffrn_reflns_theta_full 26.50
_diffrn_reflns_theta_max 26.50
_diffrn_reflns_theta_min 1.43
_diffrn_standards_number 0
_exptl_absorpt_coefficient_mu 7.081
_exptl_absorpt_correction_T_max 0.6760
_exptl_absorpt_correction_T_min 0.4164
_exptl_absorpt_correction_type multi-scan
_exptl_absorpt_process_details SADABS
_exptl_crystal_colour colorless
_exptl_crystal_density_diffrn 2.008
_exptl_crystal_density_method 'not measured'
_exptl_crystal_description plate
_exptl_crystal_F_000 1488
_exptl_crystal_size_max 0.15
_exptl_crystal_size_mid 0.10
_exptl_crystal_size_min 0.06
_refine_diff_density_max 2.283
_refine_diff_density_min -0.919
_refine_diff_density_rms 0.150
_refine_ls_extinction_method none
_refine_ls_goodness_of_fit_ref 1.076
_refine_ls_hydrogen_treatment constr
_refine_ls_matrix_type full
_refine_ls_number_parameters 316
_refine_ls_number_reflns 5242
_refine_ls_number_restraints 0
_refine_ls_restrained_S_all 1.076
_refine_ls_R_factor_all 0.0297
_refine_ls_R_factor_gt 0.0286
_refine_ls_shift/su_max 0.002
_refine_ls_shift/su_mean 0.000
_refine_ls_structure_factor_coef Fsqd
_refine_ls_weighting_details 'calc w=1/[\s^2^(Fo^2^)+(0.0491P)^2^+6.4746P] where P=(Fo^2^+2Fc^2^)/3'
_refine_ls_weighting_scheme calc
_refine_ls_wR_factor_gt 0.0835
_refine_ls_wR_factor_ref 0.0843
_reflns_number_gt 5004
_reflns_number_total 5242
_reflns_threshold_expression >2sigma(I)
_cod_data_source_file c2ce25708d.txt
_cod_data_source_block 7
_cod_depositor_comments
;
The following automatic conversions were performed:

'_symmetry_cell_setting' value 'Monoclinic' changed to 'monoclinic'
according to /home/saulius/struct/CIF-dictionaries/cif_core.dic
dictionary named 'cif_core.dic' version 2.4.2 from 2011-04-26.

Automatic conversion script
Id: cif_fix_values 1891 2012-01-12 08:04:46Z andrius 
;
_cod_original_sg_symbol_H-M P2(1)/n
_cod_database_code 7208745

loop_
_symmetry_equiv_pos_as_xyz
'x, y, z'
'-x+1/2, y+1/2, -z+1/2'
'-x, -y, -z'
'x-1/2, -y-1/2, z-1/2'

loop_
_atom_site_label
_atom_site_type_symbol
_atom_site_fract_x
_atom_site_fract_y
_atom_site_fract_z
_atom_site_U_iso_or_equiv
_atom_site_adp_type
_atom_site_occupancy
_atom_site_symmetry_multiplicity
_atom_site_calc_flag
_atom_site_refinement_flags
Pb1 Pb -0.167801(10) -0.108842(14) -0.979365(10) 0.02265(7) Uani 1 1 d .
Cl1 Cl -0.08499(6) -0.02394(9) -1.14154(6) 0.0233(2) Uani 1 1 d .
Cl2 Cl -0.16538(11) -0.20504(13) -0.60745(11) 0.0536(4) Uani 1 1 d .
O1 O -0.1838(3) 0.0228(4) -0.8632(3) 0.0559(11) Uani 1 1 d .
O2 O -0.0278(2) 0.0771(4) -1.1472(3) 0.0424(9) Uani 1 1 d .
O3 O -0.0333(3) -0.1143(3) -1.0717(2) 0.0403(9) Uani 1 1 d .
O4 O -0.1282(3) -0.0926(3) -1.2247(2) 0.0371(8) Uani 1 1 d .
O5 O -0.1541(2) 0.0354(3) -1.1231(2) 0.0348(7) Uani 1 1 d .
O6 O -0.2272(8) -0.1482(8) -0.6858(5) 0.142(4) Uani 1 1 d .
O7 O -0.0806(6) -0.1624(8) -0.5905(11) 0.219(7) Uani 1 1 d .
O8 O -0.1647(3) -0.3460(4) -0.6137(4) 0.0682(14) Uani 1 1 d .
O9 O -0.1937(7) -0.1725(6) -0.5455(5) 0.126(3) Uani 1 1 d .
S1 S -0.07570(7) -0.28217(10) -0.81437(7) 0.0262(2) Uani 1 1 d .
S2 S -0.26819(7) -0.24918(10) -1.15389(7) 0.0257(2) Uani 1 1 d .
N1 N -0.2903(2) -0.2496(3) -0.9675(2) 0.0240(7) Uani 1 1 d .
N2 N -0.3208(2) -0.0034(3) -1.0614(2) 0.0262(7) Uani 1 1 d .
C1 C -0.0537(3) -0.4692(4) -0.9214(3) 0.0246(8) Uani 1 1 d .
C2 C -0.0745(3) -0.6021(4) -0.9227(4) 0.0332(11) Uani 1 1 d .
H2A H -0.0514 -0.6498 -0.8701 0.040 Uiso 1 1 calc R
C3 C -0.1300(3) -0.6633(4) -1.0030(4) 0.0377(11) Uani 1 1 d .
H3A H -0.1408 -0.7531 -1.0041 0.045 Uiso 1 1 calc R
C4 C -0.1689(3) -0.5930(4) -1.0802(3) 0.0309(10) Uani 1 1 d .
H4A H -0.2089 -0.6338 -1.1328 0.037 Uiso 1 1 calc R
C5 C -0.1485(3) -0.4605(4) -1.0800(3) 0.0253(8) Uani 1 1 d .
C6 C -0.0877(3) -0.4023(4) -1.0013(3) 0.0243(9) Uani 1 1 d .
H6A H -0.0693 -0.3161 -1.0020 0.029 Uiso 1 1 calc R
C7 C -0.1956(3) -0.3769(4) -1.1642(3) 0.0284(9) Uani 1 1 d .
H7A H -0.2323 -0.4335 -1.2139 0.034 Uiso 1 1 calc R
H7B H -0.1498 -0.3359 -1.1768 0.034 Uiso 1 1 calc R
C8 C -0.3461(3) -0.3372(5) -1.1244(3) 0.0299(9) Uani 1 1 d .
H8A H -0.4034 -0.3632 -1.1673 0.036 Uiso 1 1 calc R
C9 C -0.3140(3) -0.3661(4) -1.0277(3) 0.0284(9) Uani 1 1 d .
H9A H -0.3611 -0.4155 -1.0218 0.034 Uiso 1 1 calc R
H9B H -0.2609 -0.4223 -1.0074 0.034 Uiso 1 1 calc R
C10 C -0.3724(3) -0.1678(5) -0.9888(3) 0.0317(10) Uani 1 1 d .
H10A H -0.3664 -0.1293 -0.9341 0.038 Uiso 1 1 calc R
H10B H -0.4249 -0.2254 -1.0111 0.038 Uiso 1 1 calc R
C11 C -0.3914(3) -0.0585(4) -1.0554(3) 0.0245(8) Uani 1 1 d .
C12 C -0.4789(3) -0.0095(4) -1.1018(3) 0.0319(10) Uani 1 1 d .
H12A H -0.5274 -0.0517 -1.0989 0.038 Uiso 1 1 calc R
C13 C -0.4933(3) 0.1023(4) -1.1523(4) 0.0356(11) Uani 1 1 d .
H13A H -0.5512 0.1383 -1.1822 0.043 Uiso 1 1 calc R
C14 C -0.4196(3) 0.1610(4) -1.1577(3) 0.0332(10) Uani 1 1 d .
H14A H -0.4273 0.2369 -1.1910 0.040 Uiso 1 1 calc R
C15 C -0.3356(3) 0.1037(4) -1.1129(3) 0.0301(10) Uani 1 1 d .
H15A H -0.2868 0.1404 -1.1182 0.036 Uiso 1 1 calc R
C16 C -0.2599(3) -0.2975(5) -0.8737(3) 0.0297(9) Uani 1 1 d .
H16A H -0.3091 -0.3485 -0.8728 0.036 Uiso 1 1 calc R
H16B H -0.2508 -0.2214 -0.8360 0.036 Uiso 1 1 calc R
C17 C -0.1744(3) -0.3800(4) -0.8330(3) 0.0293(10) Uani 1 1 d .
H17A H -0.1800 -0.4526 -0.8723 0.035 Uiso 1 1 calc R
H17B H -0.1667 -0.4162 -0.7770 0.035 Uiso 1 1 calc R
C18 C -0.0027(3) -0.3957(4) -0.8370(3) 0.0280(10) Uani 1 1 d .
H18A H 0.0460 -0.3465 -0.8402 0.034 Uiso 1 1 calc R
H18B H 0.0246 -0.4578 -0.7884 0.034 Uiso 1 1 calc R
C19 C -0.1122(6) 0.0645(8) -0.7803(5) 0.072(2) Uani 1 1 d .
H19A H -0.1372 0.1141 -0.7484 0.108 Uiso 1 1 calc R
H19B H -0.0703 0.1184 -0.7906 0.108 Uiso 1 1 calc R
H19C H -0.0808 -0.0110 -0.7460 0.108 Uiso 1 1 calc R

loop_
_atom_site_aniso_label
_atom_site_aniso_U_11
_atom_site_aniso_U_22
_atom_site_aniso_U_33
_atom_site_aniso_U_23
_atom_site_aniso_U_13
_atom_site_aniso_U_12
Pb1 0.02253(11) 0.01984(10) 0.02695(11) 0.00113(5) 0.01248(8) -0.00216(5)
Cl1 0.0216(4) 0.0214(4) 0.0251(5) 0.0038(3) 0.0091(4) -0.0016(3)
Cl2 0.0752(10) 0.0276(6) 0.0826(10) 0.0066(6) 0.0575(9) 0.0080(6)
O1 0.066(3) 0.050(2) 0.058(3) -0.022(2) 0.035(2) 0.003(2)
O2 0.0369(19) 0.0423(19) 0.049(2) 0.0070(17) 0.0202(17) -0.0170(16)
O3 0.046(2) 0.0349(19) 0.0324(19) 0.0106(13) 0.0111(16) 0.0111(14)
O4 0.043(2) 0.0349(18) 0.0297(18) -0.0054(13) 0.0136(16) -0.0036(14)
O5 0.0305(17) 0.0401(19) 0.0373(18) 0.0023(14) 0.0186(15) 0.0035(14)
O6 0.247(11) 0.093(5) 0.084(5) 0.030(4) 0.073(6) 0.088(6)
O7 0.119(7) 0.063(4) 0.50(2) 0.042(8) 0.159(11) -0.005(4)
O8 0.067(3) 0.033(2) 0.127(5) 0.004(2) 0.065(3) 0.010(2)
O9 0.242(10) 0.076(4) 0.105(5) 0.018(4) 0.118(6) 0.060(5)
S1 0.0270(5) 0.0244(5) 0.0258(5) -0.0006(4) 0.0109(4) -0.0051(4)
S2 0.0246(5) 0.0236(5) 0.0253(5) 0.0028(4) 0.0083(4) -0.0011(4)
N1 0.0246(17) 0.0230(17) 0.0305(18) 0.0006(14) 0.0178(15) -0.0014(13)
N2 0.0221(17) 0.0231(16) 0.0349(19) 0.0033(15) 0.0143(15) 0.0020(13)
C1 0.0180(18) 0.024(2) 0.030(2) -0.0021(16) 0.0098(16) 0.0003(15)
C2 0.029(2) 0.026(2) 0.038(3) 0.0079(17) 0.011(2) 0.0010(16)
C3 0.036(3) 0.021(2) 0.049(3) -0.001(2) 0.014(2) -0.0043(18)
C4 0.027(2) 0.026(2) 0.035(2) -0.0084(17) 0.010(2) -0.0039(16)
C5 0.0234(19) 0.023(2) 0.030(2) -0.0013(16) 0.0127(17) 0.0010(15)
C6 0.022(2) 0.0190(19) 0.032(2) -0.0020(15) 0.0118(18) -0.0015(14)
C7 0.028(2) 0.032(2) 0.024(2) -0.0031(16) 0.0106(18) -0.0026(17)
C8 0.020(2) 0.032(2) 0.031(2) -0.0032(18) 0.0060(17) -0.0095(17)
C9 0.024(2) 0.0208(18) 0.041(3) 0.0006(18) 0.0154(19) -0.0054(16)
C10 0.030(2) 0.032(2) 0.045(3) 0.007(2) 0.027(2) 0.0041(18)
C11 0.028(2) 0.0215(19) 0.029(2) -0.0014(16) 0.0173(18) 0.0014(16)
C12 0.027(2) 0.029(2) 0.044(3) 0.0002(19) 0.020(2) -0.0008(17)
C13 0.027(2) 0.034(3) 0.044(3) 0.0027(19) 0.015(2) 0.0079(17)
C14 0.034(2) 0.020(2) 0.043(3) 0.0032(18) 0.014(2) 0.0032(17)
C15 0.029(2) 0.023(2) 0.040(3) -0.0008(17) 0.017(2) -0.0041(16)
C16 0.029(2) 0.037(2) 0.029(2) 0.0039(18) 0.0190(18) -0.0039(18)
C17 0.028(2) 0.030(2) 0.027(2) 0.0078(17) 0.0095(19) -0.0058(16)
C18 0.025(2) 0.027(2) 0.028(2) 0.0030(16) 0.0081(18) 0.0015(15)
C19 0.095(6) 0.063(4) 0.068(5) -0.023(4) 0.045(4) -0.017(4)

loop_
_atom_type_symbol
_atom_type_description
_atom_type_scat_dispersion_real
_atom_type_scat_dispersion_imag
_atom_type_scat_source
C C 0.0033 0.0016 'International Tables Vol C Tables 4.2.6.8 and 6.1.1.4'
H H 0.0000 0.0000 'International Tables Vol C Tables 4.2.6.8 and 6.1.1.4'
N N 0.0061 0.0033 'International Tables Vol C Tables 4.2.6.8 and 6.1.1.4'
O O 0.0106 0.0060 'International Tables Vol C Tables 4.2.6.8 and 6.1.1.4'
S S 0.1246 0.1234 'International Tables Vol C Tables 4.2.6.8 and 6.1.1.4'
Cl Cl 0.1484 0.1585 'International Tables Vol C Tables 4.2.6.8 and 6.1.1.4'
Pb Pb -3.3944 10.1111 'International Tables Vol C Tables 4.2.6.8 and 6.1.1.4'

loop_
_geom_angle_atom_site_label_1
_geom_angle_atom_site_label_2
_geom_angle_atom_site_label_3
_geom_angle
O1 Pb1 N2 76.30(14)
O1 Pb1 N1 82.32(13)
N2 Pb1 N1 69.43(11)
O1 Pb1 S2 145.20(11)
N2 Pb1 S2 72.19(9)
N1 Pb1 S2 73.17(8)
O1 Pb1 S1 77.11(11)
N2 Pb1 S1 135.18(9)
N1 Pb1 S1 71.78(8)
S2 Pb1 S1 116.41(3)
O2 Cl1 O3 110.7(2)
O2 Cl1 O4 109.4(2)
O3 Cl1 O4 109.8(2)
O2 Cl1 O5 109.0(2)
O3 Cl1 O5 108.8(2)
O4 Cl1 O5 109.1(2)
O7 Cl2 O9 116.0(8)
O7 Cl2 O6 107.9(8)
O9 Cl2 O6 105.8(5)
O7 Cl2 O8 106.9(4)
O9 Cl2 O8 108.3(4)
O6 Cl2 O8 112.0(5)
C19 O1 Pb1 126.7(4)
C17 S1 C18 104.1(2)
C17 S1 Pb1 97.21(15)
C18 S1 Pb1 105.83(16)
C8 S2 C7 104.7(2)
C8 S2 Pb1 96.10(15)
C7 S2 Pb1 109.85(15)
C10 N1 C9 110.6(3)
C10 N1 C16 105.3(3)
C9 N1 C16 108.6(3)
C10 N1 Pb1 109.5(2)
C9 N1 Pb1 111.1(2)
C16 N1 Pb1 111.6(2)
C11 N2 C15 118.8(4)
C11 N2 Pb1 118.2(3)
C15 N2 Pb1 123.0(3)
C6 C1 C2 118.4(4)
C6 C1 C18 119.4(4)
C2 C1 C18 122.1(4)
C3 C2 C1 119.9(4)
C4 C3 C2 120.8(4)
C3 C4 C5 119.9(4)
C6 C5 C4 119.1(4)
C6 C5 C7 119.7(4)
C4 C5 C7 121.1(4)
C1 C6 C5 121.5(4)
C5 C7 S2 112.4(3)
C9 C8 S2 117.0(3)
N1 C9 C8 116.1(4)
N1 C10 C11 116.7(3)
N2 C11 C12 121.7(4)
N2 C11 C10 118.2(4)
C12 C11 C10 119.7(4)
C13 C12 C11 119.3(4)
C12 C13 C14 119.0(4)
C15 C14 C13 118.3(4)
N2 C15 C14 122.7(4)
N1 C16 C17 116.8(4)
C16 C17 S1 110.7(3)
C1 C18 S1 112.3(3)

loop_
_geom_bond_atom_site_label_1
_geom_bond_atom_site_label_2
_geom_bond_distance
Pb1 O1 2.492(4)
Pb1 N2 2.504(3)
Pb1 N1 2.563(3)
Pb1 S2 3.0085(11)
Pb1 S1 3.0583(11)
Cl1 O2 1.430(3)
Cl1 O3 1.432(3)
Cl1 O4 1.437(4)
Cl1 O5 1.446(3)
Cl2 O7 1.366(8)
Cl2 O9 1.372(6)
Cl2 O6 1.379(7)
Cl2 O8 1.439(4)
O1 C19 1.427(9)
S1 C17 1.812(5)
S1 C18 1.835(5)
S2 C8 1.817(5)
S2 C7 1.831(5)
N1 C10 1.488(5)
N1 C9 1.495(6)
N1 C16 1.512(5)
N2 C11 1.339(5)
N2 C15 1.347(6)
C1 C6 1.384(6)
C1 C2 1.393(6)
C1 C18 1.487(6)
C2 C3 1.393(7)
C3 C4 1.366(7)
C4 C5 1.390(6)
C5 C6 1.384(6)
C5 C7 1.533(6)
C8 C9 1.502(7)
C10 C11 1.511(6)
C11 C12 1.386(6)
C12 C13 1.377(7)
C13 C14 1.399(7)
C14 C15 1.371(7)
C16 C17 1.514(6)
